data_4031250
loop_
_publ_author_name
'Krempner, C.'
'Reinke, H.'
'Weichert, K.'

_publ_section_title
;
 Synthesis and structure of cyclic trinuclear zinc disiloxides
;
_journal_name_full 'European Journal of Inorganic Chemistry'
_journal_page_first 1067
_journal_page_last 1071
_journal_volume 2007
_journal_year 2007
_chemical_formula_sum 'C30 H90 O4 Si14 Zn3'
_chemical_name_systematic '((C H3)2 Si (((C H3)3 Si)2 Si O)2)2 Zn3 (C H3)2'
_space_group_IT_number 2
_symmetry_space_group_name_Hall '-P 1'
_symmetry_space_group_name_H-M 'P -1'
_cell_angle_alpha 81.709
_cell_angle_beta 68.877
_cell_angle_gamma 65.284
_cell_formula_units_Z 2
_cell_length_a 13.9735
_cell_length_b 14.1182
_cell_length_c 18.5569
_cell_volume 3102.009
_citation_journal_id_ASTM EJICFO
_cod_data_source_file Krempner_EJICFO_2007_1197.cif
_cod_data_source_block C30H90O4Si14Zn3
_cod_database_code 4031250

loop_
_symmetry_equiv_pos_as_xyz
x,y,z
-x,-y,-z

loop_
_atom_site_label
_atom_site_type_symbol
_atom_site_fract_x
_atom_site_fract_y
_atom_site_fract_z
_atom_site_occupancy
_atom_site_U_iso_or_equiv
H7 H 0.8834 -0.1494 0.3633 1 0.0
Si13 Si 0.46226 0.25463 0.11174 1 0.0
H23 H 0.8651 0.4889 0.2794 1 0.0
C6 C 1.0223 0.2521 0.2621 1 0.0
C26 C 0.3086 0.3064 0.1263 1 0.0
Zn3 Zn 0.56295 0.43824 0.27469 1 0.0
O3 O 0.70319 0.33053 0.21479 1 0.0
H54 H 0.5647 -0.147 0.2638 1 0.0
Si1 Si 1.02104 -0.08279 0.28829 1 0.0
H83 H 0.3154 0.5589 0.2363 1 0.0
H80 H 0.4612 0.3891 0.1771 1 0.0
C21 C 0.4681 0.0616 0.3889 1 0.0
H70 H 0.4396 0.2227 0.5894 1 0.0
H74 H 0.517 0.153 0.0007 1 0.0
C12 C 0.7597 0.0618 0.493 1 0.0
H79 H 0.58 0.3381 0.1112 1 0.0
H72 H 0.4227 0.1527 0.5383 1 0.0
H16 H 1.0677 0.1966 0.2888 1 0.0
H31 H 0.6494 0.2802 0.411 1 0.0
H33 H 0.6706 0.3091 0.4826 1 0.0
H34 H 0.7156 0.0962 0.5436 1 0.0
C22 C 0.3834 0.4405 0.5199 1 0.0
H5 H 0.4467 0.6026 0.3462 1 0.0
Si5 Si 0.84743 0.48374 0.15697 1 0.0
Si14 Si 0.23169 0.47858 0.34969 1 0.0
H36 H 0.7117 0.0462 0.4731 1 0.0
H3 H 0.7423 -0.1783 0.292 1 0.0
C3 C 0.9602 -0.1674 0.3612 1 0.0
H81 H 0.4748 0.4205 0.0887 1 0.0
H41 H 1.0359 0.3014 -0.0226 1 0.0
H42 H 1.0187 0.2484 -0.0851 1 0.0
H89 H 0.0965 0.409 0.4232 1 0.0
H35 H 0.8208 -0.0033 0.4983 1 0.0
C7 C 1.0925 0.1127 0.1262 1 0.0
Si2 Si 0.88485 0.08931 0.29721 1 0.0
H87 H 0.1753 0.5591 0.4715 1 0.0
C5 C 1.1427 -0.0822 0.3092 1 0.0
O1 O 0.77443 0.09369 0.27866 1 0.0
H56 H 0.3933 0.0535 0.0902 1 0.0
H37 H 0.8946 0.1767 0.513 1 0.0
H88 H 0.0419 0.5065 0.3744 1 0.0
C19 C 0.3844 0.0136 0.1382 1 0.0
H66 H 0.4527 0.4408 0.4808 1 0.0
C11 C 0.7057 0.2835 0.4292 1 0.0
Zn1 Zn 0.74155 -0.00791 0.24148 1 0.0
H58 H 0.2599 0.0918 0.3467 1 0.0
C13 C 0.9274 0.1576 0.4581 1 0.0
H45 H 0.7726 0.3418 -0.058 1 0.0
H78 H 0.2914 0.2518 0.1134 1 0.0
H47 H 0.7687 0.1596 0.0741 1 0.0
H39 H 0.9906 0.0897 0.4506 1 0.0
H59 H 0.2118 0.21 0.3191 1 0.0
H40 H 1.0657 0.1787 -0.0197 1 0.0
O2 O 0.63192 0.11283 0.20856 1 0.0
H1 H 0.8667 -0.1921 0.2394 1 0.0
C8 C 0.8081 0.5332 0.2564 1 0.0
C23 C 0.207 0.3478 0.5551 1 0.0
H77 H 0.2654 0.3277 0.1804 1 0.0
C30 C 0.1086 0.4432 0.3728 1 0.0
H69 H 0.195 0.3463 0.6106 1 0.0
C29 C 0.191 0.5854 0.4185 1 0.0
H85 H 0.1241 0.6444 0.4139 1 0.0
C4 C 1.0759 -0.1407 0.1898 1 0.0
H32 H 0.738 0.331 0.3963 1 0.0
H48 H 0.8978 0.0929 0.0637 1 0.0
H57 H 0.3192 0.0573 0.1795 1 0.0
H76 H 0.2891 0.3666 0.0928 1 0.0
H73 H 0.5267 0.2626 -0.0258 1 0.0
H38 H 0.9535 0.2105 0.4282 1 0.0
H22 H 0.8029 0.605 0.2532 1 0.0
H68 H 0.1558 0.4148 0.542 1 0.0
H10 H 1.1134 -0.1002 0.1521 1 0.0
H12 H 1.1293 -0.213 0.1895 1 0.0
H19 H 1.1295 0.1569 0.0933 1 0.0
H15 H 1.1737 -0.0366 0.2724 1 0.0
C18 C 0.5032 -0.1278 0.2436 1 0.0
H4 H 0.5528 0.6142 0.2801 1 0.0
C25 C 0.5413 0.2045 0.0102 1 0.0
H44 H 0.6975 0.4032 0.0223 1 0.0
Si7 Si 0.86785 0.27157 0.03419 1 0.0
C24 C 0.4462 0.2094 0.537 1 0.0
H27 H 1.0061 0.5276 0.0962 1 0.0
Si11 Si 0.38501 0.32651 0.36555 1 0.0
H50 H 0.6416 -0.0416 0.0373 1 0.0
H2 H 0.7777 -0.1801 0.1998 1 0.0
H75 H 0.6215 0.1718 0.0025 1 0.0
H84 H 0.1834 0.6044 0.2538 1 0.0
H64 H 0.391 0.4314 0.5712 1 0.0
H61 H 0.4199 0.0649 0.4429 1 0.0
H49 H 0.7079 -0.1097 0.0942 1 0.0
H6 H 0.4491 0.621 0.2585 1 0.0
H9 H 1.0054 -0.2408 0.3462 1 0.0
H13 H 1.2003 -0.1532 0.3042 1 0.0
Si4 Si 0.83061 0.32391 0.15992 1 0.0
H26 H 1.0432 0.4163 0.1366 1 0.0
H55 H 0.3737 -0.0481 0.1305 1 0.0
H52 H 0.5081 -0.1899 0.2223 1 0.0
H62 H 0.535 0.0707 0.3865 1 0.0
H43 H 0.8009 0.4291 -0.0342 1 0.0
Si3 Si 0.96685 0.1945 0.209 1 0.0
H29 H 0.7851 0.566 0.0515 1 0.0
Si8 Si 0.51301 -0.02854 0.16595 1 0.0
Zn2 Zn 0.65434 0.21603 0.25432 1 0.0
H90 H 0.1231 0.3956 0.333 1 0.0
H11 H 1.0138 -0.1392 0.1761 1 0.0
H30 H 0.7657 0.6527 0.1081 1 0.0
H60 H 0.2032 0.1853 0.4076 1 0.0
C16 C 0.8456 0.1477 0.0412 1 0.0
Si10 Si 0.38916 0.16898 0.3322 1 0.0
C15 C 0.7734 0.3736 -0.0148 1 0.0
O4 O 0.51231 0.32484 0.31452 1 0.0
Si6 Si 0.819 0.14993 0.42442 1 0.0
H46 H 0.8585 0.126 -0.0105 1 0.0
Si9 Si 0.50942 0.12608 0.2035 1 0.0
C17 C 0.6408 -0.0908 0.0803 1 0.0
H24 H 0.7357 0.5316 0.2885 1 0.0
H82 H 0.2615 0.4922 0.2139 1 0.0
C27 C 0.499 0.3636 0.1236 1 0.0
Si12 Si 0.35492 0.33038 0.49923 1 0.0
C9 C 0.9982 0.4607 0.1051 1 0.0
H51 H 0.6396 -0.1537 0.0649 1 0.0
C1 C 0.7878 -0.1582 0.2434 1 0.0
H28 H 0.6813 0.5955 0.1304 1 0.0
C10 C 0.7594 0.5867 0.1057 1 0.0
H20 H 1.0673 0.0831 0.0955 1 0.0
H8 H 0.9599 -0.1561 0.4122 1 0.0
H71 H 0.5241 0.1897 0.5032 1 0.0
C28 C 0.2502 0.541 0.2517 1 0.0
H63 H 0.4902 -0.0064 0.3667 1 0.0
H25 H 1.024 0.4262 0.0554 1 0.0
H14 H 1.1175 -0.0564 0.3619 1 0.0
H86 H 0.2524 0.6082 0.4059 1 0.0
H53 H 0.4317 -0.0985 0.2855 1 0.0
C14 C 1.0146 0.2471 -0.0311 1 0.0
H65 H 0.3213 0.5068 0.5184 1 0.0
H17 H 0.9596 0.3035 0.3001 1 0.0
H67 H 0.1927 0.2912 0.542 1 0.0
C20 C 0.2493 0.1634 0.354 1 0.0
H21 H 1.1453 0.0562 0.1473 1 0.0
H18 H 1.0683 0.2861 0.2253 1 0.0
C2 C 0.4944 0.5874 0.292 1 0.0
